data_7006757
loop_
_publ_author_name
'Pal Chaudhuri, Urmila'
'Whiteaker, Laura R.'
'Yang, Lei'
'Houser, Robert P.'

_publ_section_title
;
 Multinuclear copper complexes of pyridylmethylamide ligands.
;
_journal_issue 15
_journal_name_full 'Dalton transactions (Cambridge, England : 2003)'
_journal_page_first 1902
_journal_page_last 1908
_journal_paper_doi 10.1039/b513763b
_journal_year 2006
_chemical_formula_moiety 'C56 H58 Cu2 N4 O6, 2(C F3 O3 S)'
_chemical_formula_sum 'C58 H58 Cu2 F6 N4 O12 S2'
_chemical_formula_weight 1308.32
_chemical_name_systematic
;
?
;
_space_group_IT_number 2
_symmetry_cell_setting triclinic
_symmetry_space_group_name_Hall '-P 1'
_symmetry_space_group_name_H-M 'P -1'
_atom_sites_solution_hydrogens geom
_atom_sites_solution_primary direct
_atom_sites_solution_secondary difmap
_audit_creation_method SHELXL-97
_cell_angle_alpha 83.3530(10)
_cell_angle_beta 63.4270(10)
_cell_angle_gamma 70.6400(10)
_cell_formula_units_Z 1
_cell_length_a 11.3265(8)
_cell_length_b 12.2802(8)
_cell_length_c 12.5623(9)
_cell_measurement_reflns_used 8394
_cell_measurement_temperature 110(2)
_cell_measurement_theta_max 28.25
_cell_measurement_theta_min 2.33
_cell_volume 1473.27(18)
_computing_cell_refinement 'Bruker SMART'
_computing_data_collection 'Bruker SMART'
_computing_data_reduction 'Bruker SAINT'
_computing_molecular_graphics 'Bruker SHELXTL'
_computing_publication_material 'Bruker SHELXTL'
_computing_structure_refinement 'SHELXL-97 (Sheldrick, 1997)'
_computing_structure_solution 'SHELXS-97 (Sheldrick, 1990)'
_diffrn_ambient_temperature 110(2)
_diffrn_measured_fraction_theta_full 0.992
_diffrn_measured_fraction_theta_max 0.950
_diffrn_measurement_device_type 'CCD area detector'
_diffrn_measurement_method 'phi and omega scans'
_diffrn_radiation_monochromator graphite
_diffrn_radiation_source 'fine-focus sealed tube'
_diffrn_radiation_type MoK\a
_diffrn_radiation_wavelength 0.71073
_diffrn_reflns_av_R_equivalents 0.0130
_diffrn_reflns_av_sigmaI/netI 0.0149
_diffrn_reflns_limit_h_max 15
_diffrn_reflns_limit_h_min -15
_diffrn_reflns_limit_k_max 16
_diffrn_reflns_limit_k_min -16
_diffrn_reflns_limit_l_max 16
_diffrn_reflns_limit_l_min -16
_diffrn_reflns_number 17882
_diffrn_reflns_theta_full 26.50
_diffrn_reflns_theta_max 28.27
_diffrn_reflns_theta_min 1.76
_exptl_absorpt_coefficient_mu 0.876
_exptl_absorpt_correction_T_max 0.8306
_exptl_absorpt_correction_T_min 0.7433
_exptl_absorpt_correction_type multi-scan
_exptl_absorpt_process_details Bruker(2001)SADABS,BrukerAXSInc.,Madison,WI
_exptl_crystal_colour blue
_exptl_crystal_density_diffrn 1.475
_exptl_crystal_density_method 'not measured'
_exptl_crystal_description prism
_exptl_crystal_F_000 674
_exptl_crystal_size_max 0.36
_exptl_crystal_size_mid 0.32
_exptl_crystal_size_min 0.22
_refine_diff_density_max 0.520
_refine_diff_density_min -0.397
_refine_diff_density_rms 0.057
_refine_ls_extinction_coef 0.0059(7)
_refine_ls_extinction_expression Fc^*^=kFc[1+0.001xFc^2^\l^3^/sin(2\q)]^-1/4^
_refine_ls_extinction_method SHELXL
_refine_ls_goodness_of_fit_ref 1.042
_refine_ls_hydrogen_treatment constr
_refine_ls_matrix_type full
_refine_ls_number_parameters 383
_refine_ls_number_reflns 6932
_refine_ls_number_restraints 0
_refine_ls_restrained_S_all 1.042
_refine_ls_R_factor_all 0.0269
_refine_ls_R_factor_gt 0.0264
_refine_ls_shift/su_max 0.026
_refine_ls_shift/su_mean 0.001
_refine_ls_structure_factor_coef Fsqd
_refine_ls_weighting_details 'calc w=1/[\s^2^(Fo^2^)+(0.0418P)^2^+0.7451P] where P=(Fo^2^+2Fc^2^)/3'
_refine_ls_weighting_scheme calc
_refine_ls_wR_factor_gt 0.0747
_refine_ls_wR_factor_ref 0.0751
_reflns_number_gt 6774
_reflns_number_total 6932
_reflns_threshold_expression >2sigma(I)
_cod_data_source_file b513763b.txt
_cod_data_source_block bh4175m
_cod_depositor_comments
;
The following automatic conversions were performed:
'_symmetry_cell_setting' value 'Triclinic' changed to 'triclinic'
according to '/home/saulius/struct/CIF-dictionaries/cif_core.dic'
dictionary named 'cif_core.dic' version 2.4.1 from 2010-06-29.

Automatic conversion script
Id: cif_fix_enum 1527 2010-12-29 10:47:43Z saulius 
;
_cod_original_sg_symbol_H-M P-1
_cod_database_code 7006757

loop_
_symmetry_equiv_pos_as_xyz
'x, y, z'
'-x, -y, -z'

loop_
_atom_site_label
_atom_site_type_symbol
_atom_site_fract_x
_atom_site_fract_y
_atom_site_fract_z
_atom_site_U_iso_or_equiv
_atom_site_adp_type
_atom_site_occupancy
_atom_site_symmetry_multiplicity
_atom_site_calc_flag
_atom_site_refinement_flags
_atom_site_disorder_assembly
_atom_site_disorder_group
Cu1 Cu 1.073809(13) 0.407787(10) 0.405299(11) 0.01654(3) Uani 1 1 d . . .
O1 O 0.99853(8) 0.34763(6) 0.31609(7) 0.01855(15) Uani 1 1 d . . .
O2 O 1.09284(8) 0.46122(7) 0.53286(7) 0.02043(16) Uani 1 1 d . . .
O3 O 1.19000(10) 0.50219(8) 0.25188(8) 0.02899(19) Uani 1 1 d . . .
H3 H 1.1845 0.5732 0.2688 0.043 Uiso 1 1 d R . .
N1 N 1.24443(9) 0.26975(8) 0.35559(8) 0.01870(18) Uani 1 1 d . . .
N2 N 1.01560(9) 0.16163(8) 0.36821(8) 0.01617(17) Uani 1 1 d . . .
H2 H 1.0101 0.0938 0.3544 0.026(4) Uiso 1 1 d R . .
C1 C 1.37253(12) 0.28102(11) 0.29802(12) 0.0267(3) Uani 1 1 d . . .
H1A H 1.3815 0.3561 0.2902 0.032 Uiso 1 1 calc R . .
C2 C 1.49119(12) 0.18700(12) 0.25008(12) 0.0303(3) Uani 1 1 d . . .
H2A H 1.5804 0.1972 0.2109 0.036 Uiso 1 1 calc R . .
C3 C 1.47788(12) 0.07804(11) 0.26015(12) 0.0275(3) Uani 1 1 d . . .
H3A H 1.5577 0.0124 0.2257 0.033 Uiso 1 1 calc R . .
C4 C 1.34672(11) 0.06552(10) 0.32113(10) 0.0218(2) Uani 1 1 d . . .
H4A H 1.3355 -0.0088 0.3297 0.026 Uiso 1 1 calc R . .
C5 C 1.23225(10) 0.16331(9) 0.36939(9) 0.01656(19) Uani 1 1 d . . .
C6 C 1.08737(10) 0.15608(9) 0.44146(9) 0.0175(2) Uani 1 1 d . . .
H6A H 1.0925 0.0827 0.4839 0.021 Uiso 1 1 calc R . .
H6B H 1.0328 0.2204 0.5021 0.021 Uiso 1 1 calc R . .
C7 C 0.97967(10) 0.25448(9) 0.31019(9) 0.01522(19) Uani 1 1 d . . .
C8 C 0.92235(10) 0.24236(9) 0.22256(9) 0.01480(19) Uani 1 1 d . . .
C9 C 0.87715(10) 0.13278(9) 0.24514(9) 0.0168(2) Uani 1 1 d . . .
C10 C 0.77180(11) 0.12343(10) 0.35728(10) 0.0207(2) Uani 1 1 d . . .
H10A H 0.7322 0.1830 0.4167 0.025 Uiso 1 1 calc R . .
C11 C 0.72493(12) 0.02826(11) 0.38223(11) 0.0267(2) Uani 1 1 d . . .
H11A H 0.6539 0.0229 0.4587 0.032 Uiso 1 1 calc R . .
C12 C 0.78119(13) -0.05929(11) 0.29609(12) 0.0290(3) Uani 1 1 d . . .
H12A H 0.7498 -0.1249 0.3137 0.035 Uiso 1 1 calc R . .
C13 C 0.88305(13) -0.05024(11) 0.18471(12) 0.0281(2) Uani 1 1 d . . .
H13A H 0.9209 -0.1093 0.1251 0.034 Uiso 1 1 calc R . .
C14 C 0.93089(12) 0.04553(10) 0.15918(11) 0.0228(2) Uani 1 1 d . . .
H14A H 1.0009 0.0510 0.0822 0.027 Uiso 1 1 calc R . .
C15 C 0.79154(10) 0.34412(9) 0.23808(9) 0.0175(2) Uani 1 1 d . . .
C16 C 0.73667(11) 0.34953(10) 0.15671(10) 0.0213(2) Uani 1 1 d . . .
H16A H 0.7841 0.2944 0.0921 0.026 Uiso 1 1 calc R . .
C17 C 0.61386(12) 0.43443(11) 0.16928(12) 0.0276(3) Uani 1 1 d . . .
H17A H 0.5780 0.4370 0.1133 0.033 Uiso 1 1 calc R . .
C18 C 0.54321(12) 0.51565(11) 0.26335(13) 0.0314(3) Uani 1 1 d . . .
H18A H 0.4594 0.5741 0.2718 0.038 Uiso 1 1 calc R . .
C19 C 0.59588(13) 0.51053(11) 0.34416(12) 0.0305(3) Uani 1 1 d . . .
H19A H 0.5479 0.5661 0.4085 0.037 Uiso 1 1 calc R . .
C20 C 0.71875(12) 0.42500(10) 0.33317(11) 0.0236(2) Uani 1 1 d . . .
H20A H 0.7528 0.4220 0.3906 0.028 Uiso 1 1 calc R . .
C21 C 1.04879(10) 0.23993(9) 0.10168(9) 0.01613(19) Uani 1 1 d . . .
C22 C 1.04886(11) 0.32973(10) 0.02274(10) 0.0193(2) Uani 1 1 d . . .
H22A H 0.9655 0.3918 0.0385 0.023 Uiso 1 1 calc R . .
C23 C 1.17007(12) 0.32942(11) -0.07907(10) 0.0238(2) Uani 1 1 d . . .
H23A H 1.1680 0.3905 -0.1327 0.029 Uiso 1 1 calc R . .
C24 C 1.29334(12) 0.24088(11) -0.10259(11) 0.0266(3) Uani 1 1 d . . .
H24A H 1.3759 0.2412 -0.1716 0.032 Uiso 1 1 calc R . .
C25 C 1.29480(12) 0.15154(11) -0.02396(11) 0.0247(2) Uani 1 1 d . . .
H25A H 1.3790 0.0906 -0.0392 0.030 Uiso 1 1 calc R . .
C26 C 1.17382(11) 0.15072(10) 0.07692(10) 0.0205(2) Uani 1 1 d . . .
H26A H 1.1761 0.0888 0.1296 0.025 Uiso 1 1 calc R . .
C27 C 1.2144(2) 0.49228(17) 0.13252(13) 0.0510(4) Uani 1 1 d . . .
H27A H 1.3067 0.4982 0.0792 0.076 Uiso 1 1 calc R . .
H27B H 1.1435 0.5544 0.1172 0.076 Uiso 1 1 calc R . .
H27C H 1.2098 0.4173 0.1182 0.076 Uiso 1 1 calc R . .
C28 C 1.14216(14) 0.38461(11) 0.60829(12) 0.0298(3) Uani 1 1 d . . .
H28A H 1.1202 0.4276 0.6793 0.045 Uiso 1 1 calc R . .
H28B H 1.2431 0.3490 0.5655 0.045 Uiso 1 1 calc R . .
H28C H 1.0972 0.3243 0.6322 0.045 Uiso 1 1 calc R . .
S1 S 1.23370(3) 0.80843(2) 0.28141(3) 0.02368(6) Uani 1 1 d . . .
F1 F 1.22794(10) 0.81393(10) 0.07434(9) 0.0526(3) Uani 1 1 d . . .
F2 F 1.41554(9) 0.69738(8) 0.07782(8) 0.0430(2) Uani 1 1 d . . .
F3 F 1.37970(9) 0.88102(8) 0.07547(8) 0.0428(2) Uani 1 1 d . . .
O4 O 1.17744(11) 0.71372(8) 0.31193(10) 0.0428(3) Uani 1 1 d . . .
O5 O 1.13088(9) 0.92176(7) 0.30921(9) 0.0281(2) Uani 1 1 d . . .
O6 O 1.34590(10) 0.79432(9) 0.31213(9) 0.0356(2) Uani 1 1 d . . .
C29 C 1.31831(13) 0.79985(12) 0.11873(12) 0.0295(3) Uani 1 1 d . . .

loop_
_atom_site_aniso_label
_atom_site_aniso_U_11
_atom_site_aniso_U_22
_atom_site_aniso_U_33
_atom_site_aniso_U_23
_atom_site_aniso_U_13
_atom_site_aniso_U_12
Cu1 0.02201(6) 0.01099(6) 0.01767(6) -0.00218(4) -0.00993(5) -0.00375(5)
O1 0.0265(3) 0.0123(3) 0.0201(3) -0.0012(3) -0.0123(3) -0.0064(3)
O2 0.0284(3) 0.0125(3) 0.0233(3) -0.0027(3) -0.0168(3) -0.0012(3)
O3 0.0476(5) 0.0208(4) 0.0229(4) 0.0034(3) -0.0141(3) -0.0189(4)
N1 0.0197(4) 0.0157(4) 0.0205(4) -0.0018(3) -0.0077(3) -0.0061(3)
N2 0.0186(3) 0.0137(4) 0.0189(4) 0.0005(3) -0.0095(3) -0.0064(3)
C1 0.0240(5) 0.0234(5) 0.0334(6) 0.0010(4) -0.0100(4) -0.0117(4)
C2 0.0192(5) 0.0352(6) 0.0338(6) -0.0022(5) -0.0078(4) -0.0095(5)
C3 0.0192(5) 0.0273(6) 0.0322(6) -0.0099(5) -0.0108(4) 0.0003(4)
C4 0.0231(4) 0.0169(5) 0.0281(5) -0.0038(4) -0.0149(4) -0.0025(4)
C5 0.0198(4) 0.0160(4) 0.0165(4) -0.0005(3) -0.0097(3) -0.0057(4)
C6 0.0200(4) 0.0176(5) 0.0170(4) 0.0025(3) -0.0093(4) -0.0072(4)
C7 0.0150(4) 0.0142(4) 0.0142(4) -0.0022(3) -0.0043(3) -0.0038(3)
C8 0.0164(4) 0.0124(4) 0.0152(4) -0.0011(3) -0.0066(3) -0.0039(3)
C9 0.0189(4) 0.0146(4) 0.0213(4) 0.0019(3) -0.0119(4) -0.0064(3)
C10 0.0211(4) 0.0216(5) 0.0222(5) 0.0031(4) -0.0109(4) -0.0086(4)
C11 0.0277(5) 0.0299(6) 0.0308(5) 0.0123(4) -0.0172(4) -0.0163(4)
C12 0.0360(5) 0.0211(5) 0.0449(6) 0.0119(4) -0.0274(5) -0.0168(4)
C13 0.0368(5) 0.0181(5) 0.0380(6) -0.0004(4) -0.0220(5) -0.0105(4)
C14 0.0279(5) 0.0185(5) 0.0253(5) -0.0012(4) -0.0131(4) -0.0086(4)
C15 0.0158(4) 0.0145(4) 0.0195(5) 0.0029(4) -0.0060(4) -0.0045(3)
C16 0.0191(4) 0.0224(5) 0.0223(5) 0.0044(4) -0.0086(4) -0.0082(4)
C17 0.0208(5) 0.0312(6) 0.0326(6) 0.0144(5) -0.0143(4) -0.0109(4)
C18 0.0188(5) 0.0235(6) 0.0412(7) 0.0110(5) -0.0092(5) -0.0026(4)
C19 0.0236(5) 0.0196(5) 0.0330(6) -0.0013(5) -0.0033(5) -0.0002(4)
C20 0.0224(5) 0.0188(5) 0.0227(5) -0.0009(4) -0.0062(4) -0.0028(4)
C21 0.0176(4) 0.0164(4) 0.0157(4) -0.0026(3) -0.0068(3) -0.0066(3)
C22 0.0201(4) 0.0182(5) 0.0192(5) 0.0000(4) -0.0075(4) -0.0068(4)
C23 0.0267(5) 0.0257(5) 0.0189(5) 0.0021(4) -0.0068(4) -0.0130(4)
C24 0.0219(5) 0.0327(6) 0.0205(5) -0.0047(4) -0.0014(4) -0.0123(4)
C25 0.0181(4) 0.0256(6) 0.0245(5) -0.0067(4) -0.0053(4) -0.0031(4)
C26 0.0200(4) 0.0188(5) 0.0200(5) -0.0028(4) -0.0075(4) -0.0036(4)
C27 0.0801(10) 0.0624(10) 0.0236(6) 0.0095(6) -0.0192(7) -0.0457(8)
C28 0.0446(6) 0.0178(5) 0.0352(6) -0.0006(4) -0.0293(5) -0.0023(5)
S1 0.02394(12) 0.01213(11) 0.02764(13) -0.00290(10) -0.00443(10) -0.00535(10)
F1 0.0421(4) 0.0713(7) 0.0434(5) -0.0159(5) -0.0231(4) -0.0042(5)
F2 0.0401(4) 0.0299(4) 0.0346(4) -0.0102(3) -0.0038(4) 0.0046(4)
F3 0.0366(4) 0.0352(4) 0.0404(5) 0.0099(4) -0.0041(4) -0.0126(3)
O4 0.0428(5) 0.0208(4) 0.0457(6) -0.0095(4) 0.0045(5) -0.0175(4)
O5 0.0240(4) 0.0155(4) 0.0367(5) -0.0050(3) -0.0069(3) -0.0032(3)
O6 0.0371(5) 0.0266(5) 0.0401(5) -0.0026(4) -0.0195(4) -0.0014(4)
C29 0.0258(5) 0.0250(6) 0.0305(6) -0.0033(5) -0.0085(5) -0.0032(5)

loop_
_atom_type_symbol
_atom_type_description
_atom_type_scat_dispersion_real
_atom_type_scat_dispersion_imag
_atom_type_scat_source
C C 0.0033 0.0016 'International Tables Vol C Tables 4.2.6.8 and 6.1.1.4'
H H 0.0000 0.0000 'International Tables Vol C Tables 4.2.6.8 and 6.1.1.4'
N N 0.0061 0.0033 'International Tables Vol C Tables 4.2.6.8 and 6.1.1.4'
O O 0.0106 0.0060 'International Tables Vol C Tables 4.2.6.8 and 6.1.1.4'
F F 0.0171 0.0103 'International Tables Vol C Tables 4.2.6.8 and 6.1.1.4'
S S 0.1246 0.1234 'International Tables Vol C Tables 4.2.6.8 and 6.1.1.4'
Cu Cu 0.3201 1.2651 'International Tables Vol C Tables 4.2.6.8 and 6.1.1.4'

loop_
_geom_angle_atom_site_label_1
_geom_angle_atom_site_label_2
_geom_angle_atom_site_label_3
_geom_angle
_geom_angle_site_symmetry_1
_geom_angle_site_symmetry_3
_geom_angle_publ_flag
O2 Cu1 O2 79.47(4) . 2_766 ?
O2 Cu1 N1 96.49(4) . . ?
O2 Cu1 N1 175.08(4) 2_766 . ?
O2 Cu1 O1 161.66(3) . . ?
O2 Cu1 O1 91.00(3) 2_766 . ?
N1 Cu1 O1 92.11(4) . . ?
O2 Cu1 O3 101.37(4) . . ?
O2 Cu1 O3 94.12(3) 2_766 . ?
N1 Cu1 O3 89.42(4) . . ?
O1 Cu1 O3 94.86(3) . . ?
O2 Cu1 Cu1 39.82(2) . 2_766 ?
O2 Cu1 Cu1 39.65(2) 2_766 2_766 ?
N1 Cu1 Cu1 136.25(3) . 2_766 ?
O1 Cu1 Cu1 128.86(2) . 2_766 ?
O3 Cu1 Cu1 100.06(2) . 2_766 ?
C7 O1 Cu1 135.45(7) . . ?
C28 O2 Cu1 122.50(7) . . ?
C28 O2 Cu1 122.23(7) . 2_766 ?
Cu1 O2 Cu1 100.53(4) . 2_766 ?
C27 O3 Cu1 126.30(9) . . ?
C27 O3 H3 110.7 . . ?
Cu1 O3 H3 116.2 . . ?
C5 N1 C1 118.79(9) . . ?
C5 N1 Cu1 119.71(7) . . ?
C1 N1 Cu1 121.20(8) . . ?
C7 N2 C6 123.45(9) . . ?
C7 N2 H2 120.8 . . ?
C6 N2 H2 114.9 . . ?
N1 C1 C2 122.21(12) . . ?
N1 C1 H1A 118.9 . . ?
C2 C1 H1A 118.9 . . ?
C3 C2 C1 118.85(11) . . ?
C3 C2 H2A 120.6 . . ?
C1 C2 H2A 120.6 . . ?
C2 C3 C4 119.28(11) . . ?
C2 C3 H3A 120.4 . . ?
C4 C3 H3A 120.4 . . ?
C3 C4 C5 118.88(11) . . ?
C3 C4 H4A 120.6 . . ?
C5 C4 H4A 120.6 . . ?
N1 C5 C4 121.91(10) . . ?
N1 C5 C6 116.18(9) . . ?
C4 C5 C6 121.90(10) . . ?
N2 C6 C5 112.59(8) . . ?
N2 C6 H6A 109.1 . . ?
C5 C6 H6A 109.1 . . ?
N2 C6 H6B 109.1 . . ?
C5 C6 H6B 109.1 . . ?
H6A C6 H6B 107.8 . . ?
O1 C7 N2 123.76(10) . . ?
O1 C7 C8 118.49(9) . . ?
N2 C7 C8 117.55(9) . . ?
C15 C8 C9 105.64(8) . . ?
C15 C8 C21 113.17(8) . . ?
C9 C8 C21 114.50(8) . . ?
C15 C8 C7 111.58(8) . . ?
C9 C8 C7 111.35(8) . . ?
C21 C8 C7 100.77(8) . . ?
C14 C9 C10 118.27(10) . . ?
C14 C9 C8 123.67(9) . . ?
C10 C9 C8 118.00(9) . . ?
C11 C10 C9 120.73(11) . . ?
C11 C10 H10A 119.6 . . ?
C9 C10 H10A 119.6 . . ?
C10 C11 C12 120.39(11) . . ?
C10 C11 H11A 119.8 . . ?
C12 C11 H11A 119.8 . . ?
C13 C12 C11 119.51(11) . . ?
C13 C12 H12A 120.2 . . ?
C11 C12 H12A 120.2 . . ?
C12 C13 C14 120.30(12) . . ?
C12 C13 H13A 119.8 . . ?
C14 C13 H13A 119.8 . . ?
C9 C14 C13 120.77(11) . . ?
C9 C14 H14A 119.6 . . ?
C13 C14 H14A 119.6 . . ?
C20 C15 C16 118.41(10) . . ?
C20 C15 C8 123.97(10) . . ?
C16 C15 C8 117.40(9) . . ?
C17 C16 C15 120.85(11) . . ?
C17 C16 H16A 119.6 . . ?
C15 C16 H16A 119.6 . . ?
C16 C17 C18 120.28(13) . . ?
C16 C17 H17A 119.9 . . ?
C18 C17 H17A 119.9 . . ?
C19 C18 C17 119.26(11) . . ?
C19 C18 H18A 120.4 . . ?
C17 C18 H18A 120.4 . . ?
C18 C19 C20 121.08(12) . . ?
C18 C19 H19A 119.5 . . ?
C20 C19 H19A 119.5 . . ?
C15 C20 C19 120.10(12) . . ?
C15 C20 H20A 119.9 . . ?
C19 C20 H20A 119.9 . . ?
C22 C21 C26 118.23(9) . . ?
C22 C21 C8 122.86(9) . . ?
C26 C21 C8 118.44(9) . . ?
C21 C22 C23 120.73(10) . . ?
C21 C22 H22A 119.6 . . ?
C23 C22 H22A 119.6 . . ?
C24 C23 C22 120.58(11) . . ?
C24 C23 H23A 119.7 . . ?
C22 C23 H23A 119.7 . . ?
C23 C24 C25 119.18(10) . . ?
C23 C24 H24A 120.4 . . ?
C25 C24 H24A 120.4 . . ?
C24 C25 C26 120.46(11) . . ?
C24 C25 H25A 119.8 . . ?
C26 C25 H25A 119.8 . . ?
C25 C26 C21 120.82(11) . . ?
C25 C26 H26A 119.6 . . ?
C21 C26 H26A 119.6 . . ?
O3 C27 H27A 109.5 . . ?
O3 C27 H27B 109.5 . . ?
H27A C27 H27B 109.5 . . ?
O3 C27 H27C 109.5 . . ?
H27A C27 H27C 109.5 . . ?
H27B C27 H27C 109.5 . . ?
O2 C28 H28A 109.5 . . ?
O2 C28 H28B 109.5 . . ?
H28A C28 H28B 109.5 . . ?
O2 C28 H28C 109.5 . . ?
H28A C28 H28C 109.5 . . ?
H28B C28 H28C 109.5 . . ?
O6 S1 O4 114.67(7) . . ?
O6 S1 O5 115.05(6) . . ?
O4 S1 O5 114.76(6) . . ?
O6 S1 C29 103.46(6) . . ?
O4 S1 C29 103.21(7) . . ?
O5 S1 C29 103.42(6) . . ?
F1 C29 F3 107.65(12) . . ?
F1 C29 F2 107.62(12) . . ?
F3 C29 F2 107.80(10) . . ?
F1 C29 S1 111.64(9) . . ?
F3 C29 S1 110.89(10) . . ?
F2 C29 S1 111.06(10) . . ?

loop_
_geom_bond_atom_site_label_1
_geom_bond_atom_site_label_2
_geom_bond_distance
_geom_bond_site_symmetry_2
_geom_bond_publ_flag
Cu1 O2 1.9213(8) . ?
Cu1 O2 1.9283(8) 2_766 ?
Cu1 N1 1.9978(9) . ?
Cu1 O1 1.9982(8) . ?
Cu1 O3 2.2395(9) . ?
Cu1 Cu1 2.9604(3) 2_766 ?
O1 C7 1.2471(13) . ?
O2 C28 1.4191(14) . ?
O2 Cu1 1.9283(8) 2_766 ?
O3 C27 1.4105(18) . ?
O3 H3 0.8970 . ?
N1 C5 1.3429(14) . ?
N1 C1 1.3486(15) . ?
N2 C7 1.3276(14) . ?
N2 C6 1.4596(14) . ?
N2 H2 0.8973 . ?
C1 C2 1.3820(17) . ?
C1 H1A 0.9500 . ?
C2 C3 1.381(2) . ?
C2 H2A 0.9500 . ?
C3 C4 1.3869(17) . ?
C3 H3A 0.9500 . ?
C4 C5 1.3870(14) . ?
C4 H4A 0.9500 . ?
C5 C6 1.5063(14) . ?
C6 H6A 0.9900 . ?
C6 H6B 0.9900 . ?
C7 C8 1.5482(15) . ?
C8 C15 1.5379(14) . ?
C8 C9 1.5466(15) . ?
C8 C21 1.5474(13) . ?
C9 C14 1.3899(15) . ?
C9 C10 1.4039(15) . ?
C10 C11 1.3870(17) . ?
C10 H10A 0.9500 . ?
C11 C12 1.3896(19) . ?
C11 H11A 0.9500 . ?
C12 C13 1.3805(19) . ?
C12 H12A 0.9500 . ?
C13 C14 1.3998(17) . ?
C13 H13A 0.9500 . ?
C14 H14A 0.9500 . ?
C15 C20 1.3942(16) . ?
C15 C16 1.4004(17) . ?
C16 C17 1.3882(16) . ?
C16 H16A 0.9500 . ?
C17 C18 1.389(2) . ?
C17 H17A 0.9500 . ?
C18 C19 1.376(2) . ?
C18 H18A 0.9500 . ?
C19 C20 1.3969(17) . ?
C19 H19A 0.9500 . ?
C20 H20A 0.9500 . ?
C21 C22 1.3951(15) . ?
C21 C26 1.3995(14) . ?
C22 C23 1.3954(15) . ?
C22 H22A 0.9500 . ?
C23 C24 1.3848(17) . ?
C23 H23A 0.9500 . ?
C24 C25 1.3898(19) . ?
C24 H24A 0.9500 . ?
C25 C26 1.3915(15) . ?
C25 H25A 0.9500 . ?
C26 H26A 0.9500 . ?
C27 H27A 0.9800 . ?
C27 H27B 0.9800 . ?
C27 H27C 0.9800 . ?
C28 H28A 0.9800 . ?
C28 H28B 0.9800 . ?
C28 H28C 0.9800 . ?
S1 O6 1.4391(11) . ?
S1 O4 1.4407(10) . ?
S1 O5 1.4453(9) . ?
S1 C29 1.8267(14) . ?
F1 C29 1.3265(18) . ?
F2 C29 1.3360(15) . ?
F3 C29 1.3298(17) . ?

loop_
_geom_hbond_atom_site_label_D
_geom_hbond_atom_site_label_H
_geom_hbond_atom_site_label_A
_geom_hbond_distance_DH
_geom_hbond_distance_HA
_geom_hbond_distance_DA
_geom_hbond_angle_DHA
_geom_hbond_site_symmetry_A
O3 H3 O4 0.90 1.83 2.7293(14) 175.8 .
N2 H2 O5 0.90 2.08 2.8321(12) 140.8 1_545

loop_
_geom_torsion_atom_site_label_1
_geom_torsion_atom_site_label_2
_geom_torsion_atom_site_label_3
_geom_torsion_atom_site_label_4
_geom_torsion
_geom_torsion_site_symmetry_1
_geom_torsion_site_symmetry_2
_geom_torsion_site_symmetry_3
_geom_torsion_site_symmetry_4
_geom_torsion_publ_flag
O2 Cu1 O1 C7 -67.88(15) . . . . ?
O2 Cu1 O1 C7 -125.98(10) 2_766 . . . ?
N1 Cu1 O1 C7 50.20(10) . . . . ?
O3 Cu1 O1 C7 139.80(9) . . . . ?
Cu1 Cu1 O1 C7 -113.12(9) 2_766 . . . ?
O2 Cu1 O2 C28 139.60(11) 2_766 . . . ?
N1 Cu1 O2 C28 -37.56(9) . . . . ?
O1 Cu1 O2 C28 79.90(13) . . . . ?
O3 Cu1 O2 C28 -128.27(9) . . . . ?
Cu1 Cu1 O2 C28 139.60(11) 2_766 . . . ?
O2 Cu1 O2 Cu1 0.0 2_766 . . 2_766 ?
N1 Cu1 O2 Cu1 -177.16(4) . . . 2_766 ?
O1 Cu1 O2 Cu1 -59.70(11) . . . 2_766 ?
O3 Cu1 O2 Cu1 92.13(4) . . . 2_766 ?
O2 Cu1 O3 C27 177.50(12) . . . . ?
O2 Cu1 O3 C27 -102.43(13) 2_766 . . . ?
N1 Cu1 O3 C27 81.00(13) . . . . ?
O1 Cu1 O3 C27 -11.08(13) . . . . ?
Cu1 Cu1 O3 C27 -141.96(12) 2_766 . . . ?
O2 Cu1 N1 C5 113.84(9) . . . . ?
O1 Cu1 N1 C5 -49.93(9) . . . . ?
O3 Cu1 N1 C5 -144.77(9) . . . . ?
Cu1 Cu1 N1 C5 111.21(8) 2_766 . . . ?
O2 Cu1 N1 C1 -72.48(10) . . . . ?
O1 Cu1 N1 C1 123.75(10) . . . . ?
O3 Cu1 N1 C1 28.91(10) . . . . ?
Cu1 Cu1 N1 C1 -75.11(11) 2_766 . . . ?
C5 N1 C1 C2 1.77(19) . . . . ?
Cu1 N1 C1 C2 -171.97(10) . . . . ?
N1 C1 C2 C3 0.9(2) . . . . ?
C1 C2 C3 C4 -2.0(2) . . . . ?
C2 C3 C4 C5 0.61(19) . . . . ?
C1 N1 C5 C4 -3.26(17) . . . . ?
Cu1 N1 C5 C4 170.57(9) . . . . ?
C1 N1 C5 C6 176.07(11) . . . . ?
Cu1 N1 C5 C6 -10.10(13) . . . . ?
C3 C4 C5 N1 2.09(18) . . . . ?
C3 C4 C5 C6 -177.20(11) . . . . ?
C7 N2 C6 C5 -65.95(12) . . . . ?
N1 C5 C6 N2 90.53(12) . . . . ?
C4 C5 C6 N2 -90.15(12) . . . . ?
Cu1 O1 C7 N2 -2.61(16) . . . . ?
Cu1 O1 C7 C8 -177.37(6) . . . . ?
C6 N2 C7 O1 -2.96(15) . . . . ?
C6 N2 C7 C8 171.84(8) . . . . ?
O1 C7 C8 C15 -50.51(12) . . . . ?
N2 C7 C8 C15 134.40(9) . . . . ?
O1 C7 C8 C9 -168.28(8) . . . . ?
N2 C7 C8 C9 16.63(12) . . . . ?
O1 C7 C8 C21 69.88(10) . . . . ?
N2 C7 C8 C21 -105.21(10) . . . . ?
C15 C8 C9 C14 116.53(11) . . . . ?
C21 C8 C9 C14 -8.68(15) . . . . ?
C7 C8 C9 C14 -122.17(11) . . . . ?
C15 C8 C9 C10 -60.72(12) . . . . ?
C21 C8 C9 C10 174.07(9) . . . . ?
C7 C8 C9 C10 60.58(12) . . . . ?
C14 C9 C10 C11 1.40(17) . . . . ?
C8 C9 C10 C11 178.80(10) . . . . ?
C9 C10 C11 C12 -0.36(18) . . . . ?
C10 C11 C12 C13 -0.83(19) . . . . ?
C11 C12 C13 C14 0.95(19) . . . . ?
C10 C9 C14 C13 -1.27(17) . . . . ?
C8 C9 C14 C13 -178.51(11) . . . . ?
C12 C13 C14 C9 0.11(19) . . . . ?
C9 C8 C15 C20 109.80(12) . . . . ?
C21 C8 C15 C20 -124.17(11) . . . . ?
C7 C8 C15 C20 -11.35(14) . . . . ?
C9 C8 C15 C16 -64.74(11) . . . . ?
C21 C8 C15 C16 61.30(13) . . . . ?
C7 C8 C15 C16 174.11(9) . . . . ?
C20 C15 C16 C17 0.97(17) . . . . ?
C8 C15 C16 C17 175.82(10) . . . . ?
C15 C16 C17 C18 -0.04(18) . . . . ?
C16 C17 C18 C19 -0.39(19) . . . . ?
C17 C18 C19 C20 -0.1(2) . . . . ?
C16 C15 C20 C19 -1.49(17) . . . . ?
C8 C15 C20 C19 -175.97(11) . . . . ?
C18 C19 C20 C15 1.10(19) . . . . ?
C15 C8 C21 C22 8.39(15) . . . . ?
C9 C8 C21 C22 129.54(11) . . . . ?
C7 C8 C21 C22 -110.86(11) . . . . ?
C15 C8 C21 C26 -179.60(10) . . . . ?
C9 C8 C21 C26 -58.45(13) . . . . ?
C7 C8 C21 C26 61.15(12) . . . . ?
C26 C21 C22 C23 0.98(17) . . . . ?
C8 C21 C22 C23 173.01(11) . . . . ?
C21 C22 C23 C24 -1.17(19) . . . . ?
C22 C23 C24 C25 0.5(2) . . . . ?
C23 C24 C25 C26 0.3(2) . . . . ?
C24 C25 C26 C21 -0.44(19) . . . . ?
C22 C21 C26 C25 -0.18(17) . . . . ?
C8 C21 C26 C25 -172.57(11) . . . . ?
O6 S1 C29 F1 -178.61(10) . . . . ?
O4 S1 C29 F1 61.58(12) . . . . ?
O5 S1 C29 F1 -58.30(11) . . . . ?
O6 S1 C29 F3 -58.57(10) . . . . ?
O4 S1 C29 F3 -178.38(9) . . . . ?
O5 S1 C29 F3 61.73(10) . . . . ?
O6 S1 C29 F2 61.27(11) . . . . ?
O4 S1 C29 F2 -58.53(12) . . . . ?
O5 S1 C29 F2 -178.42(10) . . . . ?
